data_4126207
loop_
_publ_author_name
'Sun, Bo'
'Balaji, Pandur Venkatesan'
'Kumagai, Naoya'
'Shibasaki, Masakatsu'

_publ_section_title
;
 \a-Halo Amides as Competent Latent Enolates: Direct Catalytic Asymmetric
 Mannich-Type Reaction.
;
_journal_issue 24
_journal_name_full 'Journal of the American Chemical Society'
_journal_page_first 8295
_journal_page_last 8301
_journal_paper_doi 10.1021/jacs.7b03291
_journal_volume 139
_journal_year 2017
_chemical_absolute_configuration 'CHOOSE rm ad rmad syn or unk'
_chemical_formula_moiety 'C21 H23 Cl F N3 O3'
_chemical_formula_sum 'C21 H23 Cl F N3 O3'
_chemical_formula_weight 419.88
_space_group_crystal_system hexagonal
_space_group_IT_number 173
_space_group_name_Hall 'P 6c'
_space_group_name_H-M_alt 'P 63'
_symmetry_space_group_name_Hall 'P 6c'
_symmetry_space_group_name_H-M 'P 63'
_atom_sites_solution_hydrogens geom
_atom_sites_solution_primary direct
_atom_sites_solution_secondary difmap
_cell_angle_alpha 90.0000
_cell_angle_beta 90.0000
_cell_angle_gamma 120.0000
_cell_formula_units_Z 6
_cell_length_a 19.4558(4)
_cell_length_b 19.4558(4)
_cell_length_c 11.4079(2)
_cell_measurement_reflns_used 32154
_cell_measurement_temperature 93
_cell_measurement_theta_max 68.23
_cell_measurement_theta_min 3.88
_cell_volume 3739.68(13)
_computing_cell_refinement 'RAPID AUTO'
_computing_data_collection 'RAPID AUTO (Rigaku, ????)'
_computing_data_reduction 'RAPID AUTO'
_computing_molecular_graphics 'CrystalStructure 4.2.2'
_computing_publication_material 'CrystalStructure 4.2.2 (Rigaku, 2016)'
_computing_structure_refinement 'SHELXL Version 2014/7 (Sheldrick, 2008)'
_computing_structure_solution 'SHELXT Version 2014/5 (Sheldrick, 2014)'
_diffrn_ambient_temperature 93
_diffrn_detector_area_resol_mean 10.000
_diffrn_measured_fraction_theta_full 1.000
_diffrn_measured_fraction_theta_max 0.999
_diffrn_measurement_device_type 'Rigaku R-AXIS RAPID'
_diffrn_measurement_method \w
_diffrn_radiation_type 'Cu K\a'
_diffrn_radiation_wavelength 1.54187
_diffrn_reflns_av_R_equivalents 0.0666
_diffrn_reflns_Laue_measured_fraction_full 1.000
_diffrn_reflns_Laue_measured_fraction_max 0.999
_diffrn_reflns_limit_h_max 23
_diffrn_reflns_limit_h_min -23
_diffrn_reflns_limit_k_max 23
_diffrn_reflns_limit_k_min -23
_diffrn_reflns_limit_l_max 13
_diffrn_reflns_limit_l_min -13
_diffrn_reflns_number 44180
_diffrn_reflns_point_group_measured_fraction_full 0.996
_diffrn_reflns_point_group_measured_fraction_max 0.995
_diffrn_reflns_theta_full 67.687
_diffrn_reflns_theta_max 68.237
_diffrn_reflns_theta_min 4.545
_diffrn_standards_number 0
_exptl_absorpt_coefficient_mu 1.617
_exptl_absorpt_correction_T_max 0.724
_exptl_absorpt_correction_T_min 0.429
_exptl_absorpt_correction_type multi-scan
_exptl_absorpt_process_details 'ABSCOR (Rigaku, 1995)'
_exptl_crystal_colour colorless
_exptl_crystal_density_diffrn 1.119
_exptl_crystal_density_method 'not measured'
_exptl_crystal_description prism
_exptl_crystal_F_000 1320.00
_exptl_crystal_size_max 0.300
_exptl_crystal_size_mid 0.200
_exptl_crystal_size_min 0.200
_refine_diff_density_max 0.26
_refine_diff_density_min -0.24
_refine_ls_abs_structure_details
;
 No quotients, so Flack parameter determined by classical intensity fit
;
_refine_ls_abs_structure_Flack 0.01(3)
_refine_ls_extinction_method none
_refine_ls_goodness_of_fit_ref 1.063
_refine_ls_hydrogen_treatment constr
_refine_ls_number_parameters 262
_refine_ls_number_reflns 4562
_refine_ls_number_restraints 1
_refine_ls_R_factor_all 0.0508
_refine_ls_R_factor_gt 0.0486
_refine_ls_shift/su_max 0.027
_refine_ls_structure_factor_coef Fsqd
_refine_ls_weighting_details 'w = 1/[\s^2^(Fo^2^)+(0.0781P)^2^+1.1712P] where P=(Fo^2^+2Fc^2^)/3'
_refine_ls_weighting_scheme calc
_refine_ls_wR_factor_gt 0.1266
_refine_ls_wR_factor_ref 0.1280
_reflns_Friedel_coverage 0.889
_reflns_Friedel_fraction_full 0.991
_reflns_Friedel_fraction_max 0.991
_reflns_number_gt 4302
_reflns_number_total 4562
_reflns_threshold_expression F^2^>2.0\s(F^2^)
_cod_data_source_file ja7b03291_si_005.cif
_cod_data_source_block 160915SunBo
_cod_depositor_comments 'Adding full bibliography for 4126206--4126208.cif.'
_cod_original_cell_volume 3739.68(12)
_cod_database_code 4126207
_platon_squeeze_void_probe_radius 1.20

loop_
_space_group_symop_id
_space_group_symop_operation_xyz
1 +X,+Y,+Z
2 -Y,+X-Y,+Z
3 -X+Y,-X,+Z
4 -X,-Y,1/2+Z
5 +Y,-X+Y,1/2+Z
6 +X-Y,+X,1/2+Z

loop_
_atom_site_label
_atom_site_type_symbol
_atom_site_fract_x
_atom_site_fract_y
_atom_site_fract_z
_atom_site_U_iso_or_equiv
_atom_site_adp_type
_atom_site_occupancy
_atom_site_site_symmetry_order
_atom_site_calc_flag
_atom_site_refinement_flags_posn
_atom_site_refinement_flags_adp
Cl1 Cl 0.37162(5) 0.33171(6) 0.32491(11) 0.0382(3) Uani 1 1 d . .
F1 F 0.44196(16) 0.59242(15) 0.3026(2) 0.0435(6) Uani 1 1 d . .
O2 O 0.61911(14) 0.54347(15) 0.3763(2) 0.0280(6) Uani 1 1 d . .
O3 O 0.62950(13) 0.47839(14) 0.5360(2) 0.0270(5) Uani 1 1 d . .
O4 O 0.37864(15) 0.35189(16) 0.6047(3) 0.0335(6) Uani 1 1 d . .
N5 N 0.26554(17) 0.35128(19) 0.5650(3) 0.0284(7) Uani 1 1 d . .
N6 N 0.51185(17) 0.45809(18) 0.4847(3) 0.0254(6) Uani 1 1 d . .
H6 H 0.4937 0.4198 0.5371 0.030 Uiso 1 1 calc R U
N7 N 0.20817(19) 0.3690(2) 0.3866(3) 0.0329(7) Uani 1 1 d . .
C8 C 0.5900(2) 0.4982(2) 0.4589(3) 0.0240(7) Uani 1 1 d . .
C9 C 0.3394(2) 0.3669(2) 0.5366(4) 0.0261(7) Uani 1 1 d . .
C10 C 0.2049(2) 0.3542(2) 0.4997(4) 0.0297(8) Uani 1 1 d . .
C11 C 0.7153(2) 0.5110(2) 0.5252(4) 0.0278(8) Uani 1 1 d . .
C12 C 0.4575(2) 0.4776(2) 0.4267(3) 0.0267(8) Uani 1 1 d . .
H12 H 0.4771 0.4948 0.3450 0.032 Uiso 1 1 calc R U
C13 C 0.4425(2) 0.6639(2) 0.4684(4) 0.0366(9) Uani 1 1 d . .
H13 H 0.4390 0.7017 0.4197 0.044 Uiso 1 1 calc R U
C14 C 0.4457(2) 0.6010(2) 0.4205(4) 0.0300(8) Uani 1 1 d . .
C15 C 0.4528(2) 0.5455(2) 0.4868(3) 0.0268(8) Uani 1 1 d . .
C16 C 0.3729(2) 0.4067(2) 0.4191(3) 0.0275(8) Uani 1 1 d . .
H16 H 0.3373 0.4249 0.3852 0.033 Uiso 1 1 calc R U
C17 C 0.4446(2) 0.6714(2) 0.5891(4) 0.0380(10) Uani 1 1 d . .
H17 H 0.4419 0.7142 0.6242 0.046 Uiso 1 1 calc R U
C18 C 0.1432(2) 0.3678(2) 0.3427(4) 0.0351(9) Uani 1 1 d . .
H18 H 0.1432 0.3786 0.2615 0.042 Uiso 1 1 calc R U
C19 C 0.4541(2) 0.5537(2) 0.6078(4) 0.0333(9) Uani 1 1 d . .
H19 H 0.4574 0.5159 0.6565 0.040 Uiso 1 1 calc R U
C20 C 0.1415(2) 0.3371(3) 0.5731(4) 0.0376(10) Uani 1 1 d . .
C21 C 0.0773(2) 0.3522(2) 0.4063(4) 0.0369(10) Uani 1 1 d . .
H21 H 0.0332 0.3518 0.3697 0.044 Uiso 1 1 calc R U
C22 C 0.7340(2) 0.4754(2) 0.6295(4) 0.0354(9) Uani 1 1 d . .
H22A H 0.7910 0.4937 0.6308 0.042 Uiso 1 1 calc R U
H22B H 0.7192 0.4921 0.7018 0.042 Uiso 1 1 calc R U
H22C H 0.7040 0.4174 0.6237 0.042 Uiso 1 1 calc R U
C23 C 0.0763(2) 0.3371(3) 0.5247(4) 0.0430(10) Uani 1 1 d . .
H23 H 0.0319 0.3270 0.5719 0.052 Uiso 1 1 calc R U
C24 C 0.4505(3) 0.6167(3) 0.6582(4) 0.0405(10) Uani 1 1 d . .
H24 H 0.4522 0.6222 0.7411 0.049 Uiso 1 1 calc R U
C25 C 0.7333(2) 0.4827(3) 0.4109(4) 0.0391(10) Uani 1 1 d . .
H25A H 0.7907 0.5045 0.4038 0.047 Uiso 1 1 calc R U
H25B H 0.7065 0.4246 0.4106 0.047 Uiso 1 1 calc R U
H25C H 0.7143 0.5008 0.3448 0.047 Uiso 1 1 calc R U
C26 C 0.2365(3) 0.3213(3) 0.6835(4) 0.0378(9) Uani 1 1 d . .
H26A H 0.2760 0.3546 0.7434 0.045 Uiso 1 1 calc R U
H26B H 0.2248 0.2659 0.6921 0.045 Uiso 1 1 calc R U
C27 C 0.7596(2) 0.6011(2) 0.5339(4) 0.0340(8) Uani 1 1 d . .
H27A H 0.8167 0.6214 0.5265 0.041 Uiso 1 1 calc R U
H27B H 0.7420 0.6230 0.4709 0.041 Uiso 1 1 calc R U
H27C H 0.7485 0.6170 0.6099 0.041 Uiso 1 1 calc R U
C28 C 0.1610(3) 0.3263(4) 0.6950(4) 0.0524(13) Uani 1 1 d . .
H28A H 0.1176 0.2770 0.7296 0.063 Uiso 1 1 calc R U
H28B H 0.1703 0.3719 0.7448 0.063 Uiso 1 1 calc R U

loop_
_atom_site_aniso_label
_atom_site_aniso_U_11
_atom_site_aniso_U_22
_atom_site_aniso_U_33
_atom_site_aniso_U_23
_atom_site_aniso_U_13
_atom_site_aniso_U_12
Cl1 0.0384(5) 0.0375(5) 0.0412(5) -0.0095(4) -0.0014(4) 0.0208(4)
F1 0.0562(15) 0.0464(14) 0.0363(14) 0.0075(11) -0.0007(11) 0.0319(12)
O2 0.0246(12) 0.0304(13) 0.0299(13) 0.0042(11) 0.0018(10) 0.0144(11)
O3 0.0217(12) 0.0277(12) 0.0324(14) 0.0043(11) 0.0006(10) 0.0130(10)
O4 0.0283(13) 0.0372(15) 0.0383(16) 0.0080(13) 0.0017(11) 0.0189(12)
N5 0.0240(15) 0.0337(16) 0.0293(17) -0.0013(13) -0.0006(13) 0.0158(13)
N6 0.0208(14) 0.0267(15) 0.0298(17) 0.0069(12) 0.0033(12) 0.0128(12)
N7 0.0273(16) 0.0337(17) 0.040(2) 0.0038(15) -0.0010(14) 0.0170(14)
C8 0.0247(17) 0.0221(16) 0.0290(18) -0.0034(15) -0.0010(15) 0.0146(14)
C9 0.0239(17) 0.0247(17) 0.031(2) 0.0005(15) 0.0005(15) 0.0133(14)
C10 0.0243(18) 0.0293(19) 0.037(2) -0.0073(16) -0.0023(15) 0.0149(16)
C11 0.0224(17) 0.0269(18) 0.036(2) -0.0012(16) 0.0003(15) 0.0141(14)
C12 0.0274(18) 0.0303(18) 0.0277(19) -0.0009(15) -0.0010(15) 0.0185(15)
C13 0.0280(19) 0.0280(19) 0.055(3) 0.0025(19) -0.0029(18) 0.0152(17)
C14 0.0246(18) 0.0298(19) 0.037(2) 0.0027(16) -0.0008(16) 0.0146(15)
C15 0.0201(17) 0.0278(18) 0.032(2) 0.0008(15) -0.0017(14) 0.0118(15)
C16 0.0270(18) 0.0305(18) 0.0308(19) -0.0025(15) -0.0021(15) 0.0187(16)
C17 0.027(2) 0.0267(19) 0.061(3) -0.0110(19) -0.0054(19) 0.0143(17)
C18 0.0263(18) 0.034(2) 0.043(2) -0.0009(17) -0.0071(17) 0.0133(16)
C19 0.035(2) 0.032(2) 0.035(2) 0.0021(17) -0.0031(17) 0.0191(18)
C20 0.029(2) 0.052(3) 0.035(2) -0.0092(19) -0.0018(17) 0.0226(19)
C21 0.031(2) 0.037(2) 0.045(3) -0.0112(18) -0.0115(18) 0.0196(18)
C22 0.026(2) 0.033(2) 0.048(3) 0.0024(18) -0.0033(17) 0.0160(17)
C23 0.029(2) 0.058(3) 0.043(3) -0.011(2) -0.0001(18) 0.023(2)
C24 0.039(2) 0.045(2) 0.040(2) -0.009(2) -0.0057(19) 0.023(2)
C25 0.029(2) 0.041(2) 0.048(3) -0.010(2) -0.0011(18) 0.0192(18)
C26 0.035(2) 0.049(2) 0.030(2) 0.0007(18) -0.0011(17) 0.021(2)
C27 0.0273(18) 0.0297(19) 0.041(2) -0.0003(17) -0.0005(18) 0.0113(16)
C28 0.039(3) 0.080(4) 0.040(3) 0.000(2) 0.003(2) 0.031(3)

loop_
_atom_type_symbol
_atom_type_description
_atom_type_scat_dispersion_real
_atom_type_scat_dispersion_imag
_atom_type_scat_source
C C 0.0181 0.0091
;
International Tables for Crystallography
(Vol. C, Tables 4.2.6.8 and 6.1.1.4)
;
H H 0.0000 0.0000
;
International Tables for Crystallography
(Vol. C, Table 6.1.1.4)
;
Cl Cl 0.3639 0.7018
;
International Tables for Crystallography
(Vol. C, Tables 4.2.6.8 and 6.1.1.4)
;
F F 0.0727 0.0534
;
International Tables for Crystallography
(Vol. C, Tables 4.2.6.8 and 6.1.1.4)
;
N N 0.0311 0.0180
;
International Tables for Crystallography
(Vol. C, Tables 4.2.6.8 and 6.1.1.4)
;
O O 0.0492 0.0322
;
International Tables for Crystallography
(Vol. C, Tables 4.2.6.8 and 6.1.1.4)
;

loop_
_geom_angle_atom_site_label_1
_geom_angle_atom_site_label_2
_geom_angle_atom_site_label_3
_geom_angle
C8 O3 C11 120.8(3)
C9 N5 C10 132.5(3)
C9 N5 C26 117.8(3)
C10 N5 C26 109.6(3)
C8 N6 C12 120.6(3)
C8 N6 H6 119.7
C12 N6 H6 119.7
C10 N7 C18 114.7(4)
O2 C8 O3 126.0(3)
O2 C8 N6 124.6(3)
O3 C8 N6 109.4(3)
O4 C9 N5 120.9(4)
O4 C9 C16 121.5(3)
N5 C9 C16 117.5(3)
N7 C10 C20 125.7(4)
N7 C10 N5 125.0(3)
C20 C10 N5 109.3(3)
O3 C11 C22 102.7(3)
O3 C11 C27 111.0(3)
C22 C11 C27 110.5(3)
O3 C11 C25 109.5(3)
C22 C11 C25 111.0(3)
C27 C11 C25 111.8(3)
N6 C12 C15 112.8(3)
N6 C12 C16 112.7(3)
C15 C12 C16 107.6(3)
N6 C12 H12 107.8
C15 C12 H12 107.8
C16 C12 H12 107.8
C14 C13 C17 118.7(4)
C14 C13 H13 120.7
C17 C13 H13 120.7
F1 C14 C13 118.9(4)
F1 C14 C15 117.9(3)
C13 C14 C15 123.2(4)
C14 C15 C19 117.2(4)
C14 C15 C12 120.2(3)
C19 C15 C12 122.6(3)
C9 C16 C12 113.7(3)
C9 C16 Cl1 106.5(2)
C12 C16 Cl1 109.7(2)
C9 C16 H16 108.9
C12 C16 H16 108.9
Cl1 C16 H16 108.9
C24 C17 C13 119.9(4)
C24 C17 H17 120.0
C13 C17 H17 120.0
N7 C18 C21 124.9(4)
N7 C18 H18 117.5
C21 C18 H18 117.5
C24 C19 C15 120.5(4)
C24 C19 H19 119.7
C15 C19 H19 119.7
C23 C20 C10 117.7(4)
C23 C20 C28 132.3(4)
C10 C20 C28 109.9(4)
C18 C21 C23 118.6(4)
C18 C21 H21 120.7
C23 C21 H21 120.7
C11 C22 H22A 109.5
C11 C22 H22B 109.5
H22A C22 H22B 109.5
C11 C22 H22C 109.5
H22A C22 H22C 109.5
H22B C22 H22C 109.5
C21 C23 C20 118.3(4)
C21 C23 H23 120.8
C20 C23 H23 120.8
C17 C24 C19 120.5(4)
C17 C24 H24 119.8
C19 C24 H24 119.8
C11 C25 H25A 109.5
C11 C25 H25B 109.5
H25A C25 H25B 109.5
C11 C25 H25C 109.5
H25A C25 H25C 109.5
H25B C25 H25C 109.5
N5 C26 C28 104.3(3)
N5 C26 H26A 110.9
C28 C26 H26A 110.9
N5 C26 H26B 110.9
C28 C26 H26B 110.9
H26A C26 H26B 108.9
C11 C27 H27A 109.5
C11 C27 H27B 109.5
H27A C27 H27B 109.5
C11 C27 H27C 109.5
H27A C27 H27C 109.5
H27B C27 H27C 109.5
C20 C28 C26 104.5(4)
C20 C28 H28A 110.8
C26 C28 H28A 110.8
C20 C28 H28B 110.8
C26 C28 H28B 110.8
H28A C28 H28B 108.9

loop_
_geom_bond_atom_site_label_1
_geom_bond_atom_site_label_2
_geom_bond_distance
Cl1 C16 1.801(4)
F1 C14 1.352(5)
O2 C8 1.219(5)
O3 C8 1.344(4)
O3 C11 1.465(4)
O4 C9 1.222(5)
N5 C9 1.352(4)
N5 C10 1.420(5)
N5 C26 1.468(5)
N6 C8 1.350(5)
N6 C12 1.450(4)
N6 H6 0.8800
N7 C10 1.317(6)
N7 C18 1.350(5)
C9 C16 1.522(5)
C10 C20 1.387(6)
C11 C22 1.510(6)
C11 C27 1.522(5)
C11 C25 1.522(6)
C12 C15 1.530(5)
C12 C16 1.532(5)
C12 H12 1.0000
C13 C14 1.370(6)
C13 C17 1.383(7)
C13 H13 0.9500
C14 C15 1.382(5)
C15 C19 1.389(6)
C16 H16 1.0000
C17 C24 1.374(6)
C17 H17 0.9500
C18 C21 1.368(6)
C18 H18 0.9500
C19 C24 1.387(6)
C19 H19 0.9500
C20 C23 1.384(6)
C20 C28 1.484(7)
C21 C23 1.381(7)
C21 H21 0.9500
C22 H22A 0.9800
C22 H22B 0.9800
C22 H22C 0.9800
C23 H23 0.9500
C24 H24 0.9500
C25 H25A 0.9800
C25 H25B 0.9800
C25 H25C 0.9800
C26 C28 1.524(7)
C26 H26A 0.9900
C26 H26B 0.9900
C27 H27A 0.9800
C27 H27B 0.9800
C27 H27C 0.9800
C28 H28A 0.9900
C28 H28B 0.9900

loop_
_geom_hbond_atom_site_label_D
_geom_hbond_atom_site_label_H
_geom_hbond_atom_site_label_A
_geom_hbond_distance_DA
_geom_hbond_distance_DH
_geom_hbond_distance_HA
_geom_hbond_angle_DHA
_geom_hbond_publ_flag
N6 H6 O4 2.740(4) 0.880 2.097 129.3 no

loop_
_geom_torsion_atom_site_label_1
_geom_torsion_atom_site_label_2
_geom_torsion_atom_site_label_3
_geom_torsion_atom_site_label_4
_geom_torsion
C11 O3 C8 O2 -0.7(5)
C11 O3 C8 N6 177.4(3)
C12 N6 C8 O2 -11.6(5)
C12 N6 C8 O3 170.3(3)
C10 N5 C9 O4 -171.9(4)
C26 N5 C9 O4 4.4(5)
C10 N5 C9 C16 10.5(6)
C26 N5 C9 C16 -173.2(3)
C18 N7 C10 C20 1.0(6)
C18 N7 C10 N5 179.3(3)
C9 N5 C10 N7 5.2(6)
C26 N5 C10 N7 -171.3(4)
C9 N5 C10 C20 -176.2(4)
C26 N5 C10 C20 7.3(4)
C8 O3 C11 C22 178.4(3)
C8 O3 C11 C27 60.4(4)
C8 O3 C11 C25 -63.6(4)
C8 N6 C12 C15 -85.5(4)
C8 N6 C12 C16 152.4(3)
C17 C13 C14 F1 178.6(4)
C17 C13 C14 C15 -1.7(6)
F1 C14 C15 C19 -178.1(3)
C13 C14 C15 C19 2.2(6)
F1 C14 C15 C12 0.9(5)
C13 C14 C15 C12 -178.9(3)
N6 C12 C15 C14 142.4(3)
C16 C12 C15 C14 -92.7(4)
N6 C12 C15 C19 -38.7(5)
C16 C12 C15 C19 86.2(4)
O4 C9 C16 C12 -45.4(5)
N5 C9 C16 C12 132.2(3)
O4 C9 C16 Cl1 75.5(4)
N5 C9 C16 Cl1 -106.9(3)
N6 C12 C16 C9 53.2(4)
C15 C12 C16 C9 -71.9(4)
N6 C12 C16 Cl1 -66.0(4)
C15 C12 C16 Cl1 169.0(3)
C14 C13 C17 C24 0.7(6)
C10 N7 C18 C21 -0.5(6)
C14 C15 C19 C24 -1.7(6)
C12 C15 C19 C24 179.3(4)
N7 C10 C20 C23 -1.5(7)
N5 C10 C20 C23 180.0(4)
N7 C10 C20 C28 -178.3(4)
N5 C10 C20 C28 3.1(5)
N7 C18 C21 C23 0.7(6)
C18 C21 C23 C20 -1.2(7)
C10 C20 C23 C21 1.5(7)
C28 C20 C23 C21 177.5(5)
C13 C17 C24 C19 -0.3(7)
C15 C19 C24 C17 0.9(7)
C9 N5 C26 C28 168.8(4)
C10 N5 C26 C28 -14.1(5)
C23 C20 C28 C26 172.1(5)
C10 C20 C28 C26 -11.7(5)
N5 C26 C28 C20 15.2(5)

loop_
_platon_squeeze_void_nr
_platon_squeeze_void_average_x
_platon_squeeze_void_average_y
_platon_squeeze_void_average_z
_platon_squeeze_void_volume
_platon_squeeze_void_count_electrons
_platon_squeeze_void_content
1 0.000 0.000 -0.013 870 226 ' '
2 0.667 0.333 0.275 8 1 ' '
3 0.333 0.667 0.283 7 0 ' '
4 0.333 0.667 0.775 8 1 ' '
5 0.667 0.333 0.783 7 0 ' '
